data_7124360
loop_
_publ_author_name
'Brotsman, Victor A.'
'Kemnitz, Erhard'
'Troyanov, Sergey I.'

_publ_section_title
;
 Fused-pentagon C70Cl26 obtained via chlorination-promoted Stone--Wales
 cage transformations of C70
;
_journal_name_full 'Chemical Communications'
_journal_paper_doi 10.1039/C9CC07464C
_journal_year 2019
_chemical_formula_sum 'C81.25 H12.87 Cl26'
_chemical_formula_weight 1910.54
_chemical_name_systematic '[70]fullerene chloride toluene solvate'
_space_group_crystal_system triclinic
_space_group_IT_number 2
_space_group_name_Hall '-P 1'
_space_group_name_H-M_alt 'P -1'
_symmetry_space_group_name_Hall '-P 1'
_symmetry_space_group_name_H-M 'P -1'
_atom_sites_solution_hydrogens geom
_atom_sites_solution_secondary difmap
_audit_creation_method SHELXL-2014/7
_audit_update_record
;
2019-06-28 deposited with the CCDC.    2019-10-14 downloaded from the CCDC.
;
_cell_angle_alpha 91.294(10)
_cell_angle_beta 99.799(8)
_cell_angle_gamma 102.931(8)
_cell_formula_units_Z 2
_cell_length_a 12.8780(10)
_cell_length_b 15.1570(8)
_cell_length_c 18.5810(10)
_cell_measurement_reflns_used 16000
_cell_measurement_temperature 100(2)
_cell_measurement_theta_max 32
_cell_measurement_theta_min 5
_cell_volume 3476.4(4)
_computing_cell_refinement XDS
_computing_data_collection XDS
_computing_data_reduction XDS
_computing_structure_refinement 'SHELXL-2014/7 (Sheldrick, 2014)'
_computing_structure_solution SHELXD
_diffrn_ambient_temperature 100(2)
_diffrn_measured_fraction_theta_full 0.899
_diffrn_measured_fraction_theta_max 0.772
_diffrn_measurement_device_type MAR225
_diffrn_measurement_method CCD
_diffrn_radiation_type synchrotron
_diffrn_radiation_wavelength 0.895
_diffrn_reflns_av_R_equivalents 0.0891
_diffrn_reflns_av_unetI/netI 0.0706
_diffrn_reflns_Laue_measured_fraction_full 0.899
_diffrn_reflns_Laue_measured_fraction_max 0.772
_diffrn_reflns_limit_h_max 14
_diffrn_reflns_limit_h_min -14
_diffrn_reflns_limit_k_max 19
_diffrn_reflns_limit_k_min -19
_diffrn_reflns_limit_l_max 23
_diffrn_reflns_limit_l_min -23
_diffrn_reflns_number 52890
_diffrn_reflns_point_group_measured_fraction_full 0.899
_diffrn_reflns_point_group_measured_fraction_max 0.772
_diffrn_reflns_theta_full 32.450
_diffrn_reflns_theta_max 37.137
_diffrn_reflns_theta_min 2.627
_diffrn_source 'BL 14.3 PSF, BESSY, Berlin, Germany'
_exptl_absorpt_coefficient_mu 2.039
_exptl_absorpt_correction_type none
_exptl_crystal_colour yellow
_exptl_crystal_density_diffrn 1.825
_exptl_crystal_description plate
_exptl_crystal_F_000 1885
_exptl_crystal_recrystallization_method 'Re-crystallisation from solvent: toluene'
_exptl_crystal_size_max 0.030
_exptl_crystal_size_mid 0.020
_exptl_crystal_size_min 0.020
_refine_diff_density_max 1.406
_refine_diff_density_min -1.098
_refine_diff_density_rms 0.221
_refine_ls_extinction_coef 0.041(2)
_refine_ls_extinction_expression Fc^*^=kFc[1+0.001xFc^2^\l^3^/sin(2\q)]^-1/4^
_refine_ls_extinction_method 'SHELXL-2014/7 (Sheldrick 2014'
_refine_ls_goodness_of_fit_ref 1.081
_refine_ls_hydrogen_treatment constr
_refine_ls_matrix_type full
_refine_ls_number_parameters 1000
_refine_ls_number_reflns 13822
_refine_ls_number_restraints 55
_refine_ls_restrained_S_all 1.081
_refine_ls_R_factor_all 0.2057
_refine_ls_R_factor_gt 0.1789
_refine_ls_shift/su_max 0.014
_refine_ls_shift/su_mean 0.001
_refine_ls_structure_factor_coef Fsqd
_refine_ls_weighting_details 'w=1/[\s^2^(Fo^2^)+(0.0600P)^2^+102.0000P] where P=(Fo^2^+2Fc^2^)/3'
_refine_ls_weighting_scheme calc
_refine_ls_wR_factor_gt 0.3823
_refine_ls_wR_factor_ref 0.3907
_reflns_Friedel_coverage 0.000
_reflns_number_gt 9980
_reflns_number_total 13822
_reflns_threshold_expression 'I > 2\s(I)'
_cod_data_source_file c9cc07464c2.cif
_cod_data_source_block c70cl26dis
_cod_database_code 7124360
_shelx_shelxl_version_number 2014/7
_shelx_space_group_comment
;
The symmetry employed for this shelxl refinement is uniquely defined
by the following loop, which should always be used as a source of
symmetry information in preference to the above space-group names.
They are only intended as comments.
;
_shelx_estimated_absorpt_t_min 0.969
_shelx_estimated_absorpt_t_max 0.979

loop_
_space_group_symop_operation_xyz
'x, y, z'
'-x, -y, -z'

loop_
_atom_site_label
_atom_site_type_symbol
_atom_site_fract_x
_atom_site_fract_y
_atom_site_fract_z
_atom_site_U_iso_or_equiv
_atom_site_adp_type
_atom_site_occupancy
_atom_site_site_symmetry_order
_atom_site_calc_flag
_atom_site_refinement_flags_posn
_atom_site_refinement_flags_adp
_atom_site_refinement_flags_occupancy
_atom_site_disorder_assembly
_atom_site_disorder_group
Cl1 Cl 0.7342(3) 0.9207(2) 0.6769(3) 0.0608(11) Uani 1 1 d . . . . .
Cl2 Cl 0.6394(3) 0.7116(2) 0.5651(3) 0.0653(12) Uani 1 1 d . . . . .
Cl3 Cl 0.6873(4) 1.0523(3) 0.7891(3) 0.0682(12) Uani 1 1 d . . . . .
Cl4 Cl 0.6050(3) 1.0960(2) 0.6315(2) 0.0593(11) Uani 1 1 d . . . . .
Cl5 Cl 0.3139(3) 0.6590(2) 0.4194(2) 0.0542(10) Uani 1 1 d . . . . .
Cl6 Cl 0.5626(4) 0.4925(2) 0.6511(3) 0.0772(15) Uani 1 1 d . . . . .
Cl7 Cl 0.4094(9) 0.3775(5) 0.7709(6) 0.072(3) Uani 0.744(6) 1 d . U P A .
Cl8 Cl 0.4954(6) 0.5155(4) 0.9088(4) 0.080(2) Uani 0.744(6) 1 d . . P . .
Cl9 Cl 0.5445(7) 0.7238(5) 0.9924(4) 0.090(3) Uani 0.744(6) 1 d . . P . .
Cl10 Cl 0.4716(4) 1.1629(2) 0.8291(3) 0.0740(14) Uani 1 1 d . . . . .
Cl11 Cl 0.4346(4) 1.18458(19) 0.6632(3) 0.0685(13) Uani 1 1 d . . . . .
Cl12 Cl 0.2864(6) 1.0616(4) 0.5089(5) 0.049(2) Uani 0.744(6) 1 d D . P A .
Cl13 Cl 0.1481(3) 0.8282(2) 0.4169(2) 0.0526(10) Uani 1 1 d . . . . .
Cl14 Cl 0.2243(3) 0.43859(19) 0.5057(2) 0.0585(11) Uani 1 1 d . . . . .
Cl15 Cl 0.1488(4) 0.34040(19) 0.6612(3) 0.0659(12) Uani 1 1 d . . . . .
Cl16 Cl 0.1943(4) 0.3874(2) 0.8275(3) 0.0736(14) Uani 1 1 d . . . . .
Cl17 Cl 0.3188(6) 0.7989(5) 1.0236(3) 0.081(2) Uani 0.744(6) 1 d . . P A .
Cl18 Cl 0.1206(7) 0.8744(4) 0.9722(3) 0.0717(19) Uani 0.744(6) 1 d . . P A .
Cl19 Cl 0.3163(6) 1.0483(4) 0.9672(4) 0.080(2) Uani 0.744(6) 1 d . . P A .
Cl20 Cl 0.1050(6) 1.0602(4) 0.8565(4) 0.080(2) Uani 0.744(6) 1 d . . P A .
Cl21 Cl 0.2356(4) 1.1683(2) 0.7648(3) 0.0732(14) Uani 1 1 d . . . . .
Cl22 Cl 0.0144(4) 1.0320(2) 0.6399(3) 0.0680(13) Uani 1 1 d . . . . .
Cl23 Cl -0.1064(3) 0.7967(2) 0.5564(3) 0.0609(11) Uani 1 1 d . . . . .
Cl24 Cl -0.0380(3) 0.42498(19) 0.6316(3) 0.0623(12) Uani 1 1 d . . . . .
Cl25 Cl -0.0333(4) 0.4959(2) 0.7879(3) 0.0724(14) Uani 1 1 d . . . . .
Cl26 Cl -0.1397(3) 0.6101(2) 0.6749(3) 0.0638(12) Uani 1 1 d . . . . .
Cl01 Cl 0.6362(19) 0.7010(9) 0.9761(12) 0.080(6) Uani 0.256(6) 1 d . . P A 1
Cl02 Cl 0.2144(18) 1.0497(9) 0.9033(13) 0.079(6) Uani 0.256(6) 1 d . . P A 1
Cl03 Cl 0.5771(15) 0.4977(9) 0.8585(13) 0.084(7) Uani 0.256(6) 1 d . . P A 1
Cl04 Cl 0.449(2) 0.7900(14) 1.0190(13) 0.106(10) Uani 0.256(6) 1 d . . P A 1
Cl05 Cl 0.423(2) 0.5262(11) 0.9650(12) 0.096(8) Uani 0.256(6) 1 d . . P A 1
Cl06 Cl 0.202(3) 0.8542(16) 0.9838(13) 0.095(8) Uani 0.256(6) 1 d . . P A 1
Cl07 Cl 0.264(3) 1.056(2) 0.4668(11) 0.012(6) Uiso 0.0767(19) 1 d D . P A 1
Cl08 Cl 0.2678(18) 1.0718(15) 0.4971(12) 0.017(5) Uiso 0.179(5) 1 d . . P A 1
Cl09 Cl 0.413(3) 0.370(2) 0.7839(15) 0.093(12) Uani 0.256(6) 1 d . U P A 1
C1 C 0.5853(14) 0.8024(8) 0.7352(10) 0.062(5) Uani 1 1 d . . . . .
C2 C 0.5978(12) 0.8921(8) 0.6976(10) 0.051(4) Uani 1 1 d . . . . .
C3 C 0.5129(12) 0.8735(7) 0.6318(9) 0.049(4) Uani 1 1 d . . . . .
C4 C 0.4746(12) 0.7891(8) 0.5898(8) 0.046(3) Uani 1 1 d . . . . .
C5 C 0.5306(11) 0.7143(7) 0.6163(9) 0.045(3) Uani 1 1 d . . . . .
C6 C 0.5653(11) 0.7222(8) 0.6948(10) 0.051(4) Uani 1 1 d . . . . .
C7 C 0.5295(12) 0.6382(8) 0.7257(11) 0.058(5) Uani 1 1 d . . . . .
C8 C 0.5156(13) 0.6369(8) 0.7971(10) 0.054(4) Uani 1 1 d . . . . .
C9 C 0.5326(14) 0.7173(9) 0.8413(9) 0.057(4) Uani 1 1 d . . . . .
C10 C 0.5672(14) 0.8032(10) 0.8086(10) 0.060(4) Uani 1 1 d . . . . .
C11 C 0.5222(16) 0.8727(9) 0.8362(10) 0.063(5) Uani 1 1 d . . . . .
C12 C 0.5011(15) 0.9467(8) 0.7954(10) 0.063(5) Uani 1 1 d . . . . .
C13 C 0.5674(12) 0.9755(8) 0.7363(10) 0.057(4) Uani 1 1 d . . . . .
C14 C 0.5070(12) 1.0225(7) 0.6746(9) 0.049(4) Uani 1 1 d . U . . .
C15 C 0.4578(12) 0.9433(8) 0.6170(10) 0.053(4) Uani 1 1 d . . . . .
C16 C 0.3633(12) 0.9256(7) 0.5696(8) 0.044(3) Uani 1 1 d . . . . .
C17 C 0.3188(11) 0.8402(7) 0.5340(8) 0.043(3) Uani 1 1 d . . . . .
C18 C 0.3763(11) 0.7718(7) 0.5426(8) 0.042(3) Uani 1 1 d . . . . .
C19 C 0.3128(12) 0.6771(7) 0.5157(9) 0.049(4) Uani 1 1 d . . . . .
C20 C 0.3571(12) 0.6054(8) 0.5626(8) 0.044(3) Uani 1 1 d . . . . .
C21 C 0.4519(12) 0.6215(7) 0.6055(9) 0.046(3) Uani 1 1 d . U . . .
C22 C 0.4752(13) 0.5667(8) 0.6696(11) 0.061(5) Uani 1 1 d . . . . .
C23 C 0.3753(13) 0.5141(7) 0.6926(10) 0.056(4) Uani 1 1 d . . . . .
C24 C 0.3702(15) 0.4827(9) 0.7692(9) 0.056(4) Uani 1 1 d . . . . .
C25 C 0.4398(19) 0.5582(12) 0.8302(11) 0.060(6) Uani 0.744(6) 1 d . . P A .
C26 C 0.3409(18) 0.6047(10) 0.8497(11) 0.053(5) Uani 0.744(6) 1 d . U P . .
C27 C 0.3578(19) 0.6843(12) 0.8852(11) 0.053(5) Uani 0.744(6) 1 d . . P A .
C28 C 0.473(2) 0.7358(14) 0.9032(11) 0.069(8) Uani 0.744(6) 1 d . . P A .
C29 C 0.464(2) 0.8368(15) 0.8904(12) 0.058(6) Uani 0.744(6) 1 d . . P . .
C30 C 0.381(2) 0.8721(13) 0.8969(12) 0.074(9) Uani 0.744(6) 1 d . . P A .
C31 C 0.3654(18) 0.9489(11) 0.8634(12) 0.056(6) Uani 0.744(6) 1 d . . P A .
C32 C 0.4201(14) 0.9882(8) 0.8101(9) 0.057(4) Uani 1 1 d . . . . .
C33 C 0.3923(13) 1.0684(7) 0.7726(9) 0.053(4) Uani 1 1 d . . . . .
C34 C 0.4131(13) 1.0690(7) 0.6907(10) 0.058(4) Uani 1 1 d . U . . .
C35 C 0.2999(12) 1.0223(7) 0.6490(10) 0.053(4) Uani 1 1 d . . . . .
C36 C 0.2833(14) 0.9814(9) 0.5726(8) 0.051(4) Uani 1 1 d . . . . .
C37 C 0.1762(11) 0.9015(7) 0.5577(8) 0.041(3) Uani 1 1 d . . . . .
C38 C 0.1959(12) 0.8248(8) 0.5132(9) 0.050(4) Uani 1 1 d . . . . .
C39 C 0.1466(12) 0.7343(7) 0.5395(8) 0.045(3) Uani 1 1 d . . . . .
C40 C 0.2003(10) 0.6650(7) 0.5337(8) 0.038(3) Uani 1 1 d . . . . .
C41 C 0.1722(13) 0.5843(8) 0.5687(8) 0.048(4) Uani 1 1 d . . . . .
C42 C 0.2600(12) 0.5309(8) 0.5743(9) 0.046(3) Uani 1 1 d . . . . .
C43 C 0.2754(13) 0.5012(7) 0.6490(9) 0.051(4) Uani 1 1 d . . . . .
C44 C 0.1853(13) 0.4589(8) 0.6880(10) 0.056(4) Uani 1 1 d . . . . .
C45 C 0.2468(14) 0.4735(8) 0.7702(10) 0.057(4) Uani 1 1 d . . . . .
C46 C 0.2417(15) 0.5618(9) 0.8064(9) 0.061(5) Uani 1 1 d . . . . .
C47 C 0.1548(14) 0.6031(8) 0.7918(9) 0.053(4) Uani 1 1 d . . . . .
C48 C 0.1668(19) 0.6841(11) 0.8353(10) 0.074(6) Uani 1 1 d . . . . .
C49 C 0.266(2) 0.7193(11) 0.8870(9) 0.082(7) Uani 1 1 d . . . . .
C50 C 0.290(2) 0.8114(13) 0.9255(14) 0.092(7) Uani 1 1 d . . . . .
C51 C 0.206(3) 0.867(2) 0.9037(14) 0.117(9) Uani 1 1 d . U . . .
C52 C 0.267(2) 0.9695(15) 0.8885(13) 0.098(8) Uani 1 1 d . U . . .
C53 C 0.2039(18) 1.0007(12) 0.8226(11) 0.078(6) Uani 1 1 d . . . . .
C54 C 0.2635(14) 1.0581(8) 0.7654(9) 0.052(4) Uani 1 1 d . . . . .
C55 C 0.2248(13) 1.0160(8) 0.6890(10) 0.053(4) Uani 1 1 d . . . . .
C56 C 0.1086(15) 0.9581(9) 0.6594(11) 0.063(5) Uani 1 1 d . . . . .
C57 C 0.1039(12) 0.8952(7) 0.5998(9) 0.050(4) Uani 1 1 d . . . . .
C58 C 0.0282(11) 0.8050(7) 0.6066(9) 0.045(3) Uani 1 1 d . . . . .
C59 C 0.0730(11) 0.7248(7) 0.5863(8) 0.043(3) Uani 1 1 d . . . . .
C60 C 0.0556(13) 0.6461(8) 0.6260(8) 0.050(4) Uani 1 1 d . . . . .
C61 C 0.1009(12) 0.5768(8) 0.6147(9) 0.048(4) Uani 1 1 d . . . . .
C62 C 0.0823(13) 0.5057(7) 0.6720(9) 0.052(4) Uani 1 1 d . U . . .
C63 C 0.0574(14) 0.5639(9) 0.7341(11) 0.063(5) Uani 1 1 d . . . . .
C64 C 0.0058(12) 0.6397(8) 0.6945(9) 0.051(4) Uani 1 1 d . . . . .
C65 C 0.0436(13) 0.7357(8) 0.7336(9) 0.052(4) Uani 1 1 d . . . . .
C66 C 0.0992(15) 0.7509(9) 0.8047(10) 0.063(5) Uani 1 1 d . . . . .
C67 C 0.1365(16) 0.8403(10) 0.8337(10) 0.064(5) Uani 1 1 d . . . . .
C68 C 0.1376(11) 0.9077(8) 0.7920(8) 0.043(3) Uani 1 1 d . . . . .
C69 C 0.0842(14) 0.8985(9) 0.7190(11) 0.060(4) Uani 1 1 d . . . . .
C70 C 0.0374(11) 0.8077(8) 0.6896(10) 0.053(4) Uani 1 1 d . . . . .
C01 C 0.819(6) 0.709(6) 0.919(5) 0.23(3) Uiso 0.80(3) 1 d . . P . .
C02 C 0.821(3) 0.704(2) 0.8511(19) 0.102(10) Uiso 0.80(3) 1 d . . P . .
H02 H 0.8123 0.6490 0.8233 0.122 Uiso 0.80(3) 1 calc R U P . .
C03 C 0.838(3) 0.788(3) 0.821(2) 0.116(12) Uiso 0.80(3) 1 d . . P . .
H03 H 0.8368 0.7865 0.7699 0.139 Uiso 0.80(3) 1 calc R U P . .
C04 C 0.857(3) 0.870(3) 0.854(2) 0.118(12) Uiso 0.80(3) 1 d . . P . .
H04 H 0.8777 0.9194 0.8242 0.141 Uiso 0.80(3) 1 calc R U P . .
C05 C 0.850(5) 0.893(5) 0.918(4) 0.21(3) Uiso 0.80(3) 1 d . . P . .
H05 H 0.8568 0.9524 0.9379 0.256 Uiso 0.80(3) 1 calc R U P . .
C06 C 0.826(4) 0.792(3) 0.966(3) 0.149(16) Uiso 0.80(3) 1 d . . P . .
H06 H 0.8185 0.7909 1.0158 0.179 Uiso 0.80(3) 1 calc R U P . .
C07 C 0.786(8) 0.635(7) 0.958(5) 0.31(5) Uiso 0.80(3) 1 d . . P . .
H07A H 0.7101 0.6305 0.9629 0.471 Uiso 0.80(3) 1 calc R U P . .
H07B H 0.8310 0.6430 1.0070 0.471 Uiso 0.80(3) 1 calc R U P . .
H07C H 0.7922 0.5801 0.9326 0.471 Uiso 0.80(3) 1 calc R U P . .
C08 C -0.272(4) 0.372(3) 0.853(3) 0.203(19) Uiso 1 1 d . . . . .
C09 C -0.286(2) 0.3329(18) 0.7806(14) 0.098(7) Uiso 1 1 d . . . . .
C010 C 0.806(3) 1.278(3) 0.779(2) 0.155(13) Uiso 1 1 d . . . . .
C011 C 0.918(3) 1.219(2) 0.7925(19) 0.143(12) Uiso 1 1 d . . . . .
C012 C 0.094(3) 0.626(3) 1.033(2) 0.157(13) Uiso 1 1 d . . . . .
C013 C 0.131(4) 0.673(3) 1.113(3) 0.192(18) Uiso 1 1 d . . . . .
C014 C 0.099(4) 0.539(3) 0.981(3) 0.192(17) Uiso 1 1 d . . . . .
C015 C 0.692(5) 0.898(4) 0.909(3) 0.111(17) Uiso 0.5 1 d . . P . .

loop_
_atom_site_aniso_label
_atom_site_aniso_U_11
_atom_site_aniso_U_22
_atom_site_aniso_U_33
_atom_site_aniso_U_23
_atom_site_aniso_U_13
_atom_site_aniso_U_12
Cl1 0.042(3) 0.0359(17) 0.100(3) 0.0092(17) 0.0166(19) -0.0038(14)
Cl2 0.037(3) 0.0325(16) 0.135(4) 0.0093(18) 0.035(2) 0.0097(13)
Cl3 0.054(3) 0.0437(19) 0.093(3) -0.0004(18) 0.013(2) -0.0172(16)
Cl4 0.052(3) 0.0210(14) 0.101(3) 0.0120(15) 0.027(2) -0.0093(13)
Cl5 0.058(3) 0.0238(14) 0.082(3) -0.0005(14) 0.0263(18) 0.0027(13)
Cl6 0.061(3) 0.0245(15) 0.156(5) 0.014(2) 0.033(3) 0.0207(16)
Cl7 0.077(6) 0.016(2) 0.132(8) 0.026(3) 0.029(5) 0.022(3)
Cl8 0.090(6) 0.053(3) 0.090(5) 0.017(3) 0.004(4) 0.009(3)
Cl9 0.108(7) 0.059(4) 0.083(5) 0.000(3) -0.001(4) -0.005(4)
Cl10 0.080(3) 0.0244(16) 0.107(4) -0.0146(17) 0.020(2) -0.0097(16)
Cl11 0.068(3) 0.0100(12) 0.127(4) 0.0046(15) 0.029(2) -0.0021(13)
Cl12 0.049(4) 0.0099(19) 0.089(6) 0.020(2) 0.011(3) 0.010(2)
Cl13 0.049(2) 0.0222(13) 0.086(3) 0.0079(14) 0.0180(17) 0.0031(12)
Cl14 0.064(3) 0.0139(12) 0.098(3) -0.0037(14) 0.020(2) 0.0056(12)
Cl15 0.068(3) 0.0107(12) 0.115(3) 0.0081(15) 0.021(2) -0.0023(13)
Cl16 0.088(4) 0.0275(16) 0.102(3) 0.0190(18) 0.026(3) -0.0022(17)
Cl17 0.097(6) 0.072(4) 0.059(4) -0.002(3) 0.017(3) -0.015(3)
Cl18 0.089(6) 0.061(3) 0.062(4) -0.005(3) 0.030(3) -0.002(3)
Cl19 0.093(6) 0.056(3) 0.078(4) -0.022(3) 0.019(3) -0.012(3)
Cl20 0.089(6) 0.049(3) 0.103(5) -0.017(3) 0.040(4) 0.003(3)
Cl21 0.077(3) 0.0186(14) 0.126(4) -0.0057(17) 0.028(3) 0.0086(15)
Cl22 0.056(3) 0.0274(15) 0.130(4) 0.0032(18) 0.029(2) 0.0191(15)
Cl23 0.039(2) 0.0301(15) 0.115(3) 0.0036(17) 0.0178(19) 0.0062(13)
Cl24 0.047(3) 0.0151(13) 0.118(3) 0.0005(15) 0.018(2) -0.0095(12)
Cl25 0.074(3) 0.0303(16) 0.109(4) 0.0095(18) 0.039(2) -0.0133(16)
Cl26 0.046(3) 0.0353(17) 0.108(3) 0.0007(17) 0.030(2) -0.0075(14)
Cl01 0.096(16) 0.025(6) 0.124(16) 0.011(7) 0.044(12) 0.004(7)
Cl02 0.085(16) 0.022(6) 0.138(18) 0.003(7) 0.051(12) 0.007(6)
Cl03 0.059(12) 0.023(6) 0.16(2) 0.036(8) 0.001(11) 0.006(6)
Cl04 0.12(2) 0.064(11) 0.098(16) 0.002(10) 0.018(13) -0.051(12)
Cl05 0.122(19) 0.038(8) 0.100(15) 0.026(8) 0.015(12) -0.034(9)
Cl06 0.12(2) 0.081(14) 0.086(15) -0.015(11) 0.060(15) 0.007(14)
Cl09 0.11(2) 0.10(2) 0.043(10) -0.024(10) 0.023(10) -0.048(14)
C1 0.063(12) 0.018(6) 0.103(13) 0.022(7) 0.027(9) -0.005(6)
C2 0.032(9) 0.025(6) 0.098(12) 0.008(6) 0.022(7) 0.002(5)
C3 0.043(9) 0.013(5) 0.083(10) 0.007(5) 0.003(7) -0.001(5)
C4 0.040(10) 0.023(6) 0.076(10) 0.001(5) 0.023(7) 0.001(5)
C5 0.032(8) 0.015(5) 0.093(11) 0.008(5) 0.027(7) 0.003(4)
C6 0.026(9) 0.018(5) 0.114(13) 0.017(6) 0.028(7) 0.003(4)
C7 0.028(9) 0.021(6) 0.128(15) 0.014(7) 0.022(8) 0.009(5)
C8 0.042(10) 0.018(5) 0.097(12) 0.010(6) 0.017(8) -0.007(5)
C9 0.056(11) 0.030(7) 0.078(11) 0.009(6) 0.011(8) -0.006(6)
C10 0.049(11) 0.037(7) 0.087(12) 0.012(7) 0.018(8) -0.008(6)
C11 0.085(14) 0.024(6) 0.077(11) 0.007(6) 0.019(9) 0.006(7)
C12 0.080(13) 0.015(5) 0.080(11) 0.005(6) -0.006(9) -0.005(6)
C13 0.029(9) 0.021(6) 0.117(14) 0.001(6) 0.017(8) -0.004(5)
C14 0.053(9) 0.005(4) 0.084(9) 0.008(5) 0.017(7) -0.003(4)
C15 0.032(9) 0.018(5) 0.103(12) 0.002(6) 0.018(7) -0.010(5)
C16 0.056(10) 0.006(4) 0.072(9) 0.004(5) 0.018(7) 0.003(4)
C17 0.031(9) 0.014(5) 0.085(10) 0.003(5) 0.020(6) -0.001(4)
C18 0.032(9) 0.011(5) 0.081(10) 0.005(5) 0.022(6) -0.006(4)
C19 0.039(9) 0.012(5) 0.096(12) -0.005(5) 0.019(7) 0.001(4)
C20 0.035(9) 0.023(5) 0.079(10) 0.004(5) 0.020(7) 0.006(5)
C21 0.049(9) 0.009(4) 0.091(10) 0.005(5) 0.026(7) 0.016(4)
C22 0.046(10) 0.009(5) 0.126(15) 0.007(6) 0.017(8) 0.003(5)
C23 0.048(11) 0.010(5) 0.107(13) 0.003(6) 0.019(8) -0.003(5)
C24 0.069(12) 0.033(7) 0.067(10) 0.011(6) 0.010(8) 0.015(7)
C25 0.078(17) 0.026(8) 0.055(12) 0.020(8) 0.000(10) -0.020(9)
C26 0.065(13) 0.017(7) 0.065(11) 0.018(7) 0.007(9) -0.015(7)
C27 0.058(15) 0.030(9) 0.059(13) 0.008(8) 0.006(9) -0.008(8)
C28 0.083(18) 0.050(11) 0.045(12) 0.001(9) 0.001(10) -0.040(11)
C29 0.062(17) 0.055(12) 0.053(12) -0.002(9) 0.021(10) -0.003(10)
C30 0.12(2) 0.032(10) 0.058(13) -0.009(8) 0.048(14) -0.032(11)
C31 0.059(15) 0.020(7) 0.084(15) -0.016(8) 0.032(11) -0.013(7)
C32 0.066(12) 0.016(5) 0.085(11) 0.001(6) 0.012(8) 0.002(6)
C33 0.061(11) 0.007(5) 0.087(11) -0.001(5) 0.005(8) 0.006(5)
C34 0.059(10) 0.008(5) 0.098(12) -0.001(5) 0.009(8) -0.004(5)
C35 0.034(9) 0.013(5) 0.107(13) 0.014(6) 0.017(7) -0.006(4)
C36 0.065(11) 0.039(7) 0.061(9) 0.018(6) 0.022(7) 0.030(7)
C37 0.021(8) 0.021(5) 0.087(10) 0.011(5) 0.015(6) 0.008(4)
C38 0.035(9) 0.018(5) 0.099(12) 0.009(6) 0.030(7) -0.003(5)
C39 0.041(9) 0.011(5) 0.084(10) 0.009(5) 0.017(7) 0.003(4)
C40 0.030(8) 0.013(5) 0.069(9) -0.002(5) 0.013(6) -0.002(4)
C41 0.052(10) 0.018(5) 0.067(9) 0.004(5) 0.016(7) -0.014(5)
C42 0.039(9) 0.022(5) 0.077(10) -0.002(5) 0.012(6) 0.009(5)
C43 0.051(10) 0.012(5) 0.089(11) 0.003(5) 0.021(7) -0.002(5)
C44 0.054(11) 0.019(6) 0.093(12) 0.004(6) 0.017(8) 0.000(5)
C45 0.066(12) 0.018(6) 0.089(12) 0.013(6) 0.021(8) 0.009(6)
C46 0.075(13) 0.034(7) 0.062(10) 0.015(6) 0.015(8) -0.013(7)
C47 0.070(12) 0.022(6) 0.071(10) 0.005(6) 0.025(8) 0.010(6)
C48 0.123(19) 0.040(8) 0.073(12) 0.008(7) 0.036(11) 0.032(9)
C49 0.14(2) 0.046(9) 0.035(8) 0.000(6) 0.010(9) -0.029(11)
C50 0.11(2) 0.052(11) 0.111(18) 0.001(10) 0.046(14) -0.014(11)
C51 0.115(19) 0.127(18) 0.086(15) 0.038(13) 0.015(13) -0.020(15)
C52 0.110(18) 0.071(12) 0.096(15) -0.018(11) 0.029(12) -0.024(11)
C53 0.095(17) 0.052(10) 0.071(12) -0.010(8) 0.023(10) -0.018(9)
C54 0.060(11) 0.025(6) 0.075(10) 0.003(6) 0.022(7) 0.009(6)
C55 0.048(10) 0.013(5) 0.104(12) 0.008(6) 0.027(8) 0.008(5)
C56 0.066(12) 0.024(6) 0.119(14) 0.025(7) 0.061(10) 0.013(6)
C57 0.039(9) 0.011(5) 0.104(12) 0.018(6) 0.018(7) 0.008(4)
C58 0.031(9) 0.017(5) 0.089(11) 0.006(5) 0.021(6) 0.004(4)
C59 0.034(9) 0.013(5) 0.081(10) 0.002(5) 0.020(6) -0.002(4)
C60 0.068(11) 0.017(5) 0.060(9) 0.001(5) 0.027(7) -0.012(5)
C61 0.040(9) 0.020(5) 0.089(11) 0.008(6) 0.025(7) 0.005(5)
C62 0.062(10) 0.007(4) 0.085(10) 0.006(5) 0.020(7) -0.002(5)
C63 0.053(11) 0.023(6) 0.114(14) 0.015(7) 0.036(9) -0.008(6)
C64 0.035(9) 0.022(6) 0.098(12) 0.004(6) 0.029(7) -0.002(5)
C65 0.047(10) 0.022(6) 0.083(11) -0.004(6) 0.014(7) 0.002(5)
C66 0.072(13) 0.031(7) 0.075(11) -0.009(6) 0.033(9) -0.023(7)
C67 0.080(14) 0.034(7) 0.071(11) -0.003(7) 0.030(9) -0.012(7)
C68 0.031(8) 0.031(6) 0.055(8) 0.001(5) 0.013(5) -0.023(5)
C69 0.057(12) 0.024(6) 0.104(14) -0.001(7) 0.034(9) 0.005(6)
C70 0.022(9) 0.022(6) 0.114(14) 0.000(6) 0.018(7) 0.001(4)

loop_
_atom_type_symbol
_atom_type_description
_atom_type_scat_dispersion_real
_atom_type_scat_dispersion_imag
_atom_type_scat_source
C C 0.0033 0.0016 'International Tables Vol C Tables 4.2.6.8 and 6.1.1.4'
Cl Cl 0.1484 0.1585 'International Tables Vol C Tables 4.2.6.8 and 6.1.1.4'
H H 0.0000 0.0000 'International Tables Vol C Tables 4.2.6.8 and 6.1.1.4'

loop_
_geom_angle_atom_site_label_1
_geom_angle_atom_site_label_2
_geom_angle_atom_site_label_3
_geom_angle
_geom_angle_site_symmetry_1
_geom_angle_site_symmetry_3
Cl05 Cl8 Cl03 172.9(12) . .
Cl05 Cl8 C25 105.4(13) . .
Cl03 Cl8 C25 81.7(12) . .
Cl01 Cl9 C28 101.5(15) . .
Cl01 Cl9 Cl04 162.4(9) . .
C28 Cl9 Cl04 81.1(13) . .
Cl07 Cl12 C36 129(2) . .
Cl04 Cl17 C50 91.1(12) . .
Cl04 Cl17 Cl06 145.5(11) . .
C50 Cl17 Cl06 60.8(11) . .
Cl06 Cl18 C51 55.3(15) . .
Cl02 Cl19 C52 54.1(11) . .
Cl02 Cl20 C53 55.2(10) . .
C52 Cl02 Cl20 122.4(16) . .
C52 Cl02 Cl19 68.9(13) . .
Cl20 Cl02 Cl19 166.5(14) . .
C52 Cl02 C53 56.1(13) . .
Cl20 Cl02 C53 72.7(14) . .
Cl19 Cl02 C53 120.7(15) . .
Cl8 Cl03 C25 51.9(8) . .
Cl17 Cl04 Cl9 150.4(11) . .
Cl8 Cl05 Cl05 74.9(15) . 2_667
Cl18 Cl06 C51 87(2) . .
Cl18 Cl06 C50 135(2) . .
C51 Cl06 C50 51.3(16) . .
Cl18 Cl06 Cl17 163.5(18) . .
C51 Cl06 Cl17 107(2) . .
C50 Cl06 Cl17 56.6(12) . .
Cl08 Cl07 Cl12 26(2) . .
Cl07 Cl08 C36 112(3) . .
C6 C1 C10 120.1(12) . .
C6 C1 C2 120.3(16) . .
C10 C1 C2 117.6(14) . .
C3 C2 C1 104.8(12) . .
C3 C2 C13 100.6(12) . .
C1 C2 C13 118.3(14) . .
C3 C2 Cl1 113.2(12) . .
C1 C2 Cl1 107.3(11) . .
C13 C2 Cl1 112.5(9) . .
C15 C3 C4 119.3(14) . .
C15 C3 C2 114.5(12) . .
C4 C3 C2 125.7(12) . .
C18 C4 C3 119.9(12) . .
C18 C4 C5 122.6(11) . .
C3 C4 C5 115.2(13) . .
C6 C5 C4 111.8(11) . .
C6 C5 C21 101.3(11) . .
C4 C5 C21 111.6(12) . .
C6 C5 Cl2 113.9(10) . .
C4 C5 Cl2 109.5(10) . .
C21 C5 Cl2 108.5(9) . .
C1 C6 C7 121.0(16) . .
C1 C6 C5 122.6(12) . .
C7 C6 C5 110.8(13) . .
C8 C7 C6 120.1(14) . .
C8 C7 C22 124.5(13) . .
C6 C7 C22 111.6(16) . .
C7 C8 C9 121.8(12) . .
C7 C8 C25 125.1(14) . .
C9 C8 C25 108.9(15) . .
C8 C9 C10 117.6(15) . .
C8 C9 C28 128.3(13) . .
C10 C9 C28 107.5(15) . .
C1 C10 C11 120.3(15) . .
C1 C10 C9 119.3(14) . .
C11 C10 C9 111.4(15) . .
C29 C11 C12 123.5(19) . .
C29 C11 C10 108.3(15) . .
C12 C11 C10 123.1(16) . .
C32 C12 C11 119.1(17) . .
C32 C12 C13 123.3(13) . .
C11 C12 C13 117.6(16) . .
C12 C13 C14 112.4(13) . .
C12 C13 C2 112.6(11) . .
C14 C13 C2 106.4(13) . .
C12 C13 Cl3 101.3(12) . .
C14 C13 Cl3 112.7(8) . .
C2 C13 Cl3 111.6(11) . .
C15 C14 C13 101.6(10) . .
C15 C14 C34 108.8(12) . .
C13 C14 C34 119.8(13) . .
C15 C14 Cl4 103.3(10) . .
C13 C14 Cl4 108.9(10) . .
C34 C14 Cl4 112.5(8) . .
C16 C15 C3 119.2(11) . .
C16 C15 C14 129.9(13) . .
C3 C15 C14 109.1(13) . .
C15 C16 C17 121.8(12) . .
C15 C16 C36 120.9(13) . .
C17 C16 C36 113.6(13) . .
C16 C17 C18 120.2(13) . .
C16 C17 C38 110.5(11) . .
C18 C17 C38 125.3(10) . .
C4 C18 C17 118.8(11) . .
C4 C18 C19 122.9(12) . .
C17 C18 C19 116.1(12) . .
C18 C19 C40 108.2(10) . .
C18 C19 C20 110.7(12) . .
C40 C19 C20 101.6(11) . .
C18 C19 Cl5 109.7(10) . .
C40 C19 Cl5 113.8(11) . .
C20 C19 Cl5 112.6(9) . .
C21 C20 C42 123.5(13) . .
C21 C20 C19 124.3(11) . .
C42 C20 C19 107.9(12) . .
C20 C21 C22 122.2(12) . .
C20 C21 C5 123.3(12) . .
C22 C21 C5 110.0(13) . .
C7 C22 C23 108.7(15) . .
C7 C22 C21 100.8(11) . .
C23 C22 C21 112.9(14) . .
C7 C22 Cl6 112.4(12) . .
C23 C22 Cl6 111.0(8) . .
C21 C22 Cl6 110.7(12) . .
C43 C23 C22 122.1(15) . .
C43 C23 C24 113.1(14) . .
C22 C23 C24 124.2(15) . .
C23 C24 C45 100.1(13) . .
C23 C24 C25 111.7(12) . .
C45 C24 C25 109.2(15) . .
C23 C24 Cl7 105.8(11) . .
C45 C24 Cl7 113.8(10) . .
C25 C24 Cl7 115.3(13) . .
C23 C24 Cl09 112.8(14) . .
C45 C24 Cl09 112.4(14) . .
C25 C24 Cl09 110.3(15) . .
Cl7 C24 Cl09 7.1(11) . .
C8 C25 C24 112.1(15) . .
C8 C25 C26 103.9(14) . .
C24 C25 C26 99.1(15) . .
C8 C25 Cl8 117.3(15) . .
C24 C25 Cl8 114.1(11) . .
C26 C25 Cl8 107.9(14) . .
C8 C25 Cl03 88.2(14) . .
C24 C25 Cl03 97.5(14) . .
C26 C25 Cl03 153.9(15) . .
Cl8 C25 Cl03 46.4(9) . .
C27 C26 C46 123(2) . .
C27 C26 C25 123.9(18) . .
C46 C26 C25 110.4(16) . .
C26 C27 C49 116.3(19) . .
C26 C27 C28 116(2) . .
C49 C27 C28 126.3(19) . .
C27 C28 C9 109.4(16) . .
C27 C28 C29 103(2) . .
C9 C28 C29 101.1(15) . .
C27 C28 Cl9 116.2(14) . .
C9 C28 Cl9 113(2) . .
C29 C28 Cl9 112.6(14) . .
C30 C29 C11 115(2) . .
C30 C29 C28 127(2) . .
C11 C29 C28 110.9(19) . .
C29 C30 C31 122(2) . .
C29 C30 C50 116(2) . .
C31 C30 C50 120(3) . .
C30 C31 C32 125(2) . .
C30 C31 C52 105(2) . .
C32 C31 C52 129(2) . .
C31 C32 C12 114.3(16) . .
C31 C32 C33 121.4(17) . .
C12 C32 C33 124.3(15) . .
C32 C33 C34 111.9(12) . .
C32 C33 C54 107.6(12) . .
C34 C33 C54 104.9(12) . .
C32 C33 Cl10 104.4(11) . .
C34 C33 Cl10 113.9(10) . .
C54 C33 Cl10 114.1(10) . .
C35 C34 C33 100.9(13) . .
C35 C34 C14 114.1(11) . .
C33 C34 C14 116.1(13) . .
C35 C34 Cl11 104.6(10) . .
C33 C34 Cl11 108.6(9) . .
C14 C34 Cl11 111.4(10) . .
C55 C35 C36 125.2(14) . .
C55 C35 C34 113.0(16) . .
C36 C35 C34 121.5(14) . .
C16 C36 C35 108.5(13) . .
C16 C36 C37 98.1(10) . .
C35 C36 C37 109.6(12) . .
C16 C36 Cl12 113.4(11) . .
C35 C36 Cl12 112.2(10) . .
C37 C36 Cl12 114.0(11) . .
C16 C36 Cl08 118.8(12) . .
C35 C36 Cl08 112.5(11) . .
C37 C36 Cl08 108.1(12) . .
Cl12 C36 Cl08 6.8(8) . .
C57 C37 C38 126.1(11) . .
C57 C37 C36 120.6(13) . .
C38 C37 C36 109.1(11) . .
C37 C38 C39 111.2(12) . .
C37 C38 C17 100.8(11) . .
C39 C38 C17 107.7(12) . .
C37 C38 Cl13 112.7(10) . .
C39 C38 Cl13 110.2(10) . .
C17 C38 Cl13 113.9(10) . .
C59 C39 C40 117.9(11) . .
C59 C39 C38 122.5(11) . .
C40 C39 C38 116.9(12) . .
C39 C40 C41 120.7(13) . .
C39 C40 C19 125.3(10) . .
C41 C40 C19 110.6(12) . .
C61 C41 C40 120.1(13) . .
C61 C41 C42 123.4(13) . .
C40 C41 C42 111.6(12) . .
C43 C42 C41 106.6(12) . .
C43 C42 C20 111.2(12) . .
C41 C42 C20 100.7(10) . .
C43 C42 Cl14 113.1(9) . .
C41 C42 Cl14 111.1(10) . .
C20 C42 Cl14 113.3(10) . .
C23 C43 C42 122.7(13) . .
C23 C43 C44 112.5(15) . .
C42 C43 C44 124.8(14) . .
C43 C44 C45 100.7(13) . .
C43 C44 C62 112.9(12) . .
C45 C44 C62 114.0(13) . .
C43 C44 Cl15 106.9(10) . .
C45 C44 Cl15 109.3(9) . .
C62 C44 Cl15 112.3(10) . .
C46 C45 C24 104.4(13) . .
C46 C45 C44 112.6(12) . .
C24 C45 C44 107.4(13) . .
C46 C45 Cl16 105.6(11) . .
C24 C45 Cl16 112.7(10) . .
C44 C45 Cl16 113.7(10) . .
C47 C46 C26 122.7(16) . .
C47 C46 C45 124.9(15) . .
C26 C46 C45 111.9(17) . .
C46 C47 C48 114.6(17) . .
C46 C47 C63 121.7(13) . .
C48 C47 C63 123.7(16) . .
C47 C48 C49 119.7(18) . .
C47 C48 C66 116.9(17) . .
C49 C48 C66 118.3(15) . .
C27 C49 C48 120.6(17) . .
C27 C49 C50 114.3(19) . .
C48 C49 C50 122(2) . .
C49 C50 C30 108.7(18) . .
C49 C50 C51 115(2) . .
C30 C50 C51 97(2) . .
C49 C50 Cl17 108.3(15) . .
C30 C50 Cl17 114.0(19) . .
C51 C50 Cl17 113.1(17) . .
C49 C50 Cl06 126.1(17) . .
C30 C50 Cl06 123.8(17) . .
C51 C50 Cl06 51.0(16) . .
Cl17 C50 Cl06 62.6(12) . .
C67 C51 Cl06 138(2) . .
C67 C51 C50 116(3) . .
Cl06 C51 C50 78(2) . .
C67 C51 C52 99.9(18) . .
Cl06 C51 C52 113(2) . .
C50 C51 C52 109(2) . .
C67 C51 Cl18 108(2) . .
Cl06 C51 Cl18 38.2(14) . .
C50 C51 Cl18 114.2(16) . .
C52 C51 Cl18 108(2) . .
C53 C52 C31 106(2) . .
C53 C52 Cl02 64.2(17) . .
C31 C52 Cl02 142.0(18) . .
C53 C52 C51 109.4(19) . .
C31 C52 C51 99(2) . .
Cl02 C52 C51 119(2) . .
C53 C52 Cl19 117.2(18) . .
C31 C52 Cl19 107.0(16) . .
Cl02 C52 Cl19 57.0(12) . .
C51 C52 Cl19 116.4(18) . .
C52 C53 C68 96.8(15) . .
C52 C53 C54 120.7(19) . .
C68 C53 C54 113.9(14) . .
C52 C53 Cl02 59.7(14) . .
C68 C53 Cl02 128.6(14) . .
C54 C53 Cl02 117.4(13) . .
C52 C53 Cl20 107.1(15) . .
C68 C53 Cl20 105.6(14) . .
C54 C53 Cl20 111.0(13) . .
Cl02 C53 Cl20 52.1(10) . .
C55 C54 C53 112.0(12) . .
C55 C54 C33 100.5(12) . .
C53 C54 C33 118.2(15) . .
C55 C54 Cl21 106.7(10) . .
C53 C54 Cl21 109.6(12) . .
C33 C54 Cl21 109.0(9) . .
C35 C55 C54 114.9(14) . .
C35 C55 C56 120.0(15) . .
C54 C55 C56 124.7(13) . .
C57 C56 C69 102.9(11) . .
C57 C56 C55 113.3(12) . .
C69 C56 C55 104.0(16) . .
C57 C56 Cl22 113.7(14) . .
C69 C56 Cl22 112.4(11) . .
C55 C56 Cl22 110.0(9) . .
C37 C57 C56 125.2(13) . .
C37 C57 C58 120.7(12) . .
C56 C57 C58 111.1(13) . .
C57 C58 C59 112.4(11) . .
C57 C58 C70 99.2(11) . .
C59 C58 C70 105.9(11) . .
C57 C58 Cl23 112.4(10) . .
C59 C58 Cl23 111.3(10) . .
C70 C58 Cl23 114.8(10) . .
C39 C59 C60 118.9(12) . .
C39 C59 C58 120.4(10) . .
C60 C59 C58 119.5(12) . .
C61 C60 C59 122.0(13) . .
C61 C60 C64 113.1(12) . .
C59 C60 C64 123.6(12) . .
C60 C61 C41 119.8(12) . .
C60 C61 C62 111.5(13) . .
C41 C61 C62 127.1(13) . .
C61 C62 C63 100.5(10) . .
C61 C62 C44 109.6(12) . .
C63 C62 C44 119.6(14) . .
C61 C62 Cl24 105.1(11) . .
C63 C62 Cl24 109.4(11) . .
C44 C62 Cl24 111.2(8) . .
C47 C63 C62 113.4(14) . .
C47 C63 C64 112.6(11) . .
C62 C63 C64 105.7(14) . .
C47 C63 Cl25 101.6(12) . .
C62 C63 Cl25 112.1(9) . .
C64 C63 Cl25 111.7(11) . .
C60 C64 C65 105.4(10) . .
C60 C64 C63 100.6(12) . .
C65 C64 C63 115.5(14) . .
C60 C64 Cl26 112.7(12) . .
C65 C64 Cl26 108.6(10) . .
C63 C64 Cl26 113.6(9) . .
C66 C65 C70 120.4(13) . .
C66 C65 C64 122.2(13) . .
C70 C65 C64 116.3(14) . .
C65 C66 C67 118.2(16) . .
C65 C66 C48 118.9(14) . .
C67 C66 C48 115.9(17) . .
C68 C67 C66 121.0(16) . .
C68 C67 C51 112.1(16) . .
C66 C67 C51 124(2) . .
C67 C68 C69 123.4(12) . .
C67 C68 C53 118.4(15) . .
C69 C68 C53 118.1(13) . .
C68 C69 C70 115.7(14) . .
C68 C69 C56 128.1(14) . .
C70 C69 C56 109.9(16) . .
C65 C70 C69 120.0(16) . .
C65 C70 C58 126.3(12) . .
C69 C70 C58 109.0(13) . .
C02 C01 C07 125(8) . .
C02 C01 C06 126(7) . .
C07 C01 C06 108(8) . .
C01 C02 C03 114(5) . .
C04 C03 C02 129(4) . .
C05 C04 C03 129(5) . .
C04 C05 C06 108(5) . .
C01 C06 C05 113(5) . .
C08 C09 C010 107(3) . 1_445
C09 C010 C011 171(3) 1_665 .
C013 C012 C014 144(4) . .

loop_
_geom_bond_atom_site_label_1
_geom_bond_atom_site_label_2
_geom_bond_distance
_geom_bond_site_symmetry_2
Cl1 C2 1.821(15) .
Cl2 C5 1.830(14) .
Cl3 C13 1.825(15) .
Cl4 C14 1.797(14) .
Cl5 C19 1.808(17) .
Cl6 C22 1.825(15) .
Cl7 C24 1.776(15) .
Cl8 Cl05 1.54(3) .
Cl8 Cl03 1.58(3) .
Cl8 C25 1.72(2) .
Cl9 Cl01 1.38(2) .
Cl9 C28 1.79(2) .
Cl9 Cl04 1.88(3) .
Cl10 C33 1.763(14) .
Cl11 C34 1.810(13) .
Cl12 Cl07 0.782(17) .
Cl12 C36 1.713(15) .
Cl13 C38 1.796(18) .
Cl14 C42 1.795(14) .
Cl15 C44 1.788(13) .
Cl16 C45 1.792(15) .
Cl17 Cl04 1.72(3) .
Cl17 C50 1.82(3) .
Cl17 Cl06 1.94(4) .
Cl18 Cl06 1.14(3) .
Cl18 C51 1.84(3) .
Cl19 Cl02 1.62(3) .
Cl19 C52 1.80(2) .
Cl20 Cl02 1.57(2) .
Cl20 C53 1.89(2) .
Cl21 C54 1.785(14) .
Cl22 C56 1.826(16) .
Cl23 C58 1.799(16) .
Cl24 C62 1.781(15) .
Cl25 C63 1.825(15) .
Cl26 C64 1.797(16) .
Cl02 C52 1.56(3) .
Cl02 C53 1.63(3) .
Cl03 C25 2.16(3) .
Cl05 Cl05 2.48(5) 2_667
Cl06 C51 1.51(3) .
Cl06 C50 1.90(3) .
Cl07 Cl08 0.60(2) .
Cl08 C36 2.00(2) .
Cl09 C24 1.91(4) .
C1 C6 1.36(2) .
C1 C10 1.42(2) .
C1 C2 1.531(18) .
C2 C3 1.47(2) .
C2 C13 1.60(2) .
C3 C15 1.41(2) .
C3 C4 1.425(17) .
C4 C18 1.38(2) .
C4 C5 1.521(19) .
C5 C6 1.45(2) .
C5 C21 1.524(16) .
C6 C7 1.422(17) .
C7 C8 1.37(2) .
C7 C22 1.45(2) .
C8 C9 1.41(2) .
C8 C25 1.57(2) .
C9 C10 1.461(19) .
C9 C28 1.54(3) .
C10 C11 1.43(2) .
C11 C29 1.40(3) .
C11 C12 1.42(2) .
C12 C32 1.39(2) .
C12 C13 1.52(3) .
C13 C14 1.55(2) .
C14 C15 1.536(19) .
C14 C34 1.60(2) .
C15 C16 1.34(2) .
C16 C17 1.393(15) .
C16 C36 1.479(19) .
C17 C18 1.399(18) .
C17 C38 1.53(2) .
C18 C19 1.510(15) .
C19 C40 1.513(19) .
C19 C20 1.555(19) .
C20 C21 1.31(2) .
C20 C42 1.535(18) .
C21 C22 1.49(2) .
C22 C23 1.49(2) .
C23 C43 1.37(2) .
C23 C24 1.52(2) .
C24 C45 1.57(2) .
C24 C25 1.59(2) .
C25 C26 1.67(3) .
C26 C27 1.32(3) .
C26 C46 1.40(3) .
C27 C49 1.40(3) .
C27 C28 1.49(3) .
C28 C29 1.58(3) .
C29 C30 1.32(4) .
C30 C31 1.37(3) .
C30 C50 1.50(3) .
C31 C32 1.38(3) .
C31 C52 1.51(3) .
C32 C33 1.498(19) .
C33 C34 1.59(2) .
C33 C54 1.61(2) .
C34 C35 1.53(2) .
C35 C55 1.31(2) .
C35 C36 1.50(2) .
C36 C37 1.60(2) .
C37 C57 1.30(2) .
C37 C38 1.502(18) .
C38 C39 1.507(15) .
C39 C59 1.379(19) .
C39 C40 1.393(17) .
C40 C41 1.404(16) .
C41 C61 1.35(2) .
C41 C42 1.52(2) .
C42 C43 1.46(2) .
C43 C44 1.50(2) .
C44 C45 1.58(2) .
C44 C62 1.63(2) .
C45 C46 1.50(2) .
C46 C47 1.39(2) .
C47 C48 1.42(2) .
C47 C63 1.50(2) .
C48 C49 1.45(3) .
C48 C66 1.53(3) .
C49 C50 1.50(3) .
C50 C51 1.52(4) .
C51 C67 1.44(3) .
C51 C52 1.63(3) .
C52 C53 1.50(3) .
C53 C68 1.517(19) .
C53 C54 1.58(2) .
C54 C55 1.50(2) .
C55 C56 1.56(2) .
C56 C57 1.43(2) .
C56 C69 1.48(2) .
C57 C58 1.514(16) .
C58 C59 1.523(17) .
C58 C70 1.53(2) .
C59 C60 1.412(16) .
C60 C61 1.339(19) .
C60 C64 1.52(2) .
C61 C62 1.541(19) .
C62 C63 1.56(2) .
C63 C64 1.59(2) .
C64 C65 1.548(18) .
C65 C66 1.38(2) .
C65 C70 1.39(2) .
C66 C67 1.396(19) .
C67 C68 1.30(2) .
C68 C69 1.40(2) .
C69 C70 1.428(18) .
C01 C02 1.27(8) .
C01 C07 1.37(10) .
C01 C06 1.49(8) .
C02 C03 1.38(5) .
C03 C04 1.33(5) .
C04 C05 1.26(6) .
C05 C06 1.78(7) .
C08 C09 1.43(5) .
C09 C010 1.60(4) 1_445
C010 C09 1.60(4) 1_665
C010 C011 1.84(5) .
C012 C013 1.58(5) .
C012 C014 1.64(6) .
